data_4504535
loop_
_publ_author_name
'Cho, Bo-Yeun'
'Min, Dongwon'
'Lee, Soon W.'

_publ_section_title
;
 A Long 3,3&#x2018;-Bipyridine-Type Linking Ligand and Its Coordination
 Polymers:&#x2009; [ZnL(NO3)2], [CoL1.5(NO3)2], and [CoL2(NO3)2]&#x00B7;X
 (L = py-CHN&#x2212;(CH3)C6H3&#x2212;C6H3(CH3)&#x2212;NCH-py); X =
 Benzene, Toluene)
;
_journal_issue 1
_journal_name_full 'Crystal Growth &amp; Design'
_journal_page_first 342
_journal_paper_doi 10.1021/cg0502845
_journal_volume 6
_journal_year 2006
_chemical_formula_sum 'C26 H22 N6 O6 Zn'
_chemical_formula_weight 579.87
_chemical_name_systematic
; 
 ? 
;
_space_group_IT_number 15
_symmetry_space_group_name_Hall '-C 2yc'
_symmetry_space_group_name_H-M 'C 1 2/c 1'
_atom_sites_solution_hydrogens geom
_atom_sites_solution_primary direct
_atom_sites_solution_secondary difmap
_audit_creation_method SHELXL-97
_cell_angle_alpha 90.00
_cell_angle_beta 99.43(2)
_cell_angle_gamma 90.00
_cell_formula_units_Z 4
_cell_length_a 14.631(4)
_cell_length_b 14.195(4)
_cell_length_c 12.559(3)
_cell_measurement_temperature 293(2)
_cell_volume 2573.1(12)
_computing_structure_refinement 'SHELXL-97 (Sheldrick, 1997)'
_computing_structure_solution 'SHELXS-97 (Sheldrick, 1990)'
_diffrn_ambient_temperature 293(2)
_diffrn_measured_fraction_theta_full 0.989
_diffrn_measured_fraction_theta_max 0.989
_diffrn_radiation_monochromator graphite
_diffrn_radiation_source 'fine-focus sealed tube'
_diffrn_radiation_type MoK\a
_diffrn_radiation_wavelength 0.71073
_diffrn_reflns_av_R_equivalents 0.0324
_diffrn_reflns_av_sigmaI/netI 0.0448
_diffrn_reflns_limit_h_max 17
_diffrn_reflns_limit_h_min 0
_diffrn_reflns_limit_k_max 16
_diffrn_reflns_limit_k_min 0
_diffrn_reflns_limit_l_max 14
_diffrn_reflns_limit_l_min -14
_diffrn_reflns_number 2329
_diffrn_reflns_theta_full 25.00
_diffrn_reflns_theta_max 25.00
_diffrn_reflns_theta_min 2.45
_exptl_absorpt_coefficient_mu 1.008
_exptl_crystal_density_diffrn 1.497
_exptl_crystal_density_method 'not measured'
_exptl_crystal_F_000 1192
_refine_diff_density_max 0.286
_refine_diff_density_min -0.399
_refine_diff_density_rms 0.061
_refine_ls_extinction_coef 0.0000(4)
_refine_ls_extinction_expression Fc^*^=kFc[1+0.001xFc^2^\l^3^/sin(2\q)]^-1/4^
_refine_ls_extinction_method SHELXL
_refine_ls_goodness_of_fit_ref 1.050
_refine_ls_hydrogen_treatment mixed
_refine_ls_matrix_type full
_refine_ls_number_parameters 222
_refine_ls_number_reflns 2239
_refine_ls_number_restraints 0
_refine_ls_restrained_S_all 1.050
_refine_ls_R_factor_all 0.0736
_refine_ls_R_factor_gt 0.0494
_refine_ls_shift/su_max 1.418
_refine_ls_shift/su_mean 0.006
_refine_ls_structure_factor_coef Fsqd
_refine_ls_weighting_details 'calc w=1/[\s^2^(Fo^2^)+(0.0726P)^2^+1.7027P] where P=(Fo^2^+2Fc^2^)/3'
_refine_ls_weighting_scheme calc
_refine_ls_wR_factor_gt 0.1214
_refine_ls_wR_factor_ref 0.1382
_reflns_number_gt 1627
_reflns_number_total 2239
_reflns_threshold_expression >2sigma(I)
_cod_data_source_file cg0502845si20050621_104715.cif
_cod_data_source_block znno3
_cod_database_code 4504535

loop_
_symmetry_equiv_pos_as_xyz
'x, y, z'
'-x, y, -z+1/2'
'x+1/2, y+1/2, z'
'-x+1/2, y+1/2, -z+1/2'
'-x, -y, -z'
'x, -y, z-1/2'
'-x+1/2, -y+1/2, -z'
'x+1/2, -y+1/2, z-1/2'

loop_
_atom_site_label
_atom_site_type_symbol
_atom_site_fract_x
_atom_site_fract_y
_atom_site_fract_z
_atom_site_U_iso_or_equiv
_atom_site_adp_type
_atom_site_occupancy
_atom_site_symmetry_multiplicity
_atom_site_calc_flag
_atom_site_refinement_flags
Zn1 Zn 0.5000 0.07276(5) 0.2500 0.0645(3) Uani 1 2 d S
N1 N 0.6046(2) -0.0205(2) 0.2427(3) 0.0561(8) Uani 1 1 d .
C1 C 0.6609(3) -0.0126(3) 0.1711(3) 0.0515(9) Uani 1 1 d .
C2 C 0.7280(2) -0.0783(2) 0.1594(3) 0.0455(8) Uani 1 1 d .
C3 C 0.7346(3) -0.1563(3) 0.2246(3) 0.0531(9) Uani 1 1 d .
C4 C 0.6767(3) -0.1649(3) 0.2999(3) 0.0607(11) Uani 1 1 d .
C5 C 0.6144(3) -0.0958(3) 0.3074(3) 0.0604(11) Uani 1 1 d .
C6 C 0.7887(2) -0.0680(3) 0.0781(3) 0.0468(8) Uani 1 1 d .
N2 N 0.7877(2) 0.0032(2) 0.0188(2) 0.0489(7) Uani 1 1 d .
C7 C 0.8477(2) 0.0030(2) -0.0590(3) 0.0434(8) Uani 1 1 d .
C8 C 0.8959(2) 0.0850(2) -0.0743(3) 0.0414(8) Uani 1 1 d .
C9 C 0.9552(2) 0.0840(2) -0.1498(3) 0.0415(8) Uani 1 1 d .
C10 C 0.9678(2) 0.0051(2) -0.2102(3) 0.0405(7) Uani 1 1 d .
C11 C 0.9162(3) -0.0747(3) -0.1951(3) 0.0471(8) Uani 1 1 d .
C12 C 0.8570(3) -0.0755(3) -0.1214(3) 0.0483(8) Uani 1 1 d .
C13 C 0.8873(4) 0.1714(3) -0.0089(5) 0.0595(11) Uani 1 1 d .
O1 O 0.4843(3) 0.1093(3) 0.0829(3) 0.0946(11) Uani 1 1 d .
O2 O 0.4032(3) 0.1854(3) 0.1791(4) 0.1062(13) Uani 1 1 d .
N3 N 0.4239(3) 0.1717(3) 0.0875(5) 0.0859(13) Uani 1 1 d .
O3 O 0.3911(3) 0.2160(3) 0.0102(4) 0.1275(17) Uani 1 1 d .
H1 H 0.651(3) 0.031(3) 0.129(3) 0.065(13) Uiso 1 1 d .
H3 H 0.768(3) -0.196(3) 0.219(3) 0.058(13) Uiso 1 1 d .
H4 H 0.680(2) -0.212(3) 0.341(3) 0.053(10) Uiso 1 1 d .
H5 H 0.578(3) -0.105(3) 0.347(3) 0.051(10) Uiso 1 1 d .
H6 H 0.830(3) -0.119(3) 0.076(3) 0.052(10) Uiso 1 1 d .
H9 H 0.987(3) 0.134(3) -0.159(3) 0.052(10) Uiso 1 1 d .
H11 H 0.921(3) -0.123(3) -0.233(3) 0.053(11) Uiso 1 1 d .
H12 H 0.826(3) -0.125(3) -0.116(3) 0.058(11) Uiso 1 1 d .
H13A H 0.832(4) 0.180(3) -0.009(4) 0.082(17) Uiso 1 1 d .
H13B H 0.889(3) 0.221(3) -0.043(4) 0.065(14) Uiso 1 1 d .
H13C H 0.917(3) 0.169(3) 0.054(4) 0.076(17) Uiso 1 1 d .

loop_
_atom_site_aniso_label
_atom_site_aniso_U_11
_atom_site_aniso_U_22
_atom_site_aniso_U_33
_atom_site_aniso_U_23
_atom_site_aniso_U_13
_atom_site_aniso_U_12
Zn1 0.0621(5) 0.0558(4) 0.0868(6) 0.000 0.0450(4) 0.000
N1 0.0572(18) 0.0585(19) 0.0621(19) 0.0077(16) 0.0377(16) -0.0007(14)
C1 0.056(2) 0.051(2) 0.055(2) 0.0121(18) 0.0312(18) 0.0019(17)
C2 0.0451(18) 0.0515(19) 0.0446(19) 0.0025(16) 0.0216(15) -0.0018(15)
C3 0.056(2) 0.048(2) 0.058(2) 0.0095(18) 0.0188(19) 0.0056(18)
C4 0.064(3) 0.065(3) 0.057(2) 0.027(2) 0.021(2) -0.007(2)
C5 0.048(2) 0.084(3) 0.056(2) 0.014(2) 0.028(2) -0.0079(19)
C6 0.0464(19) 0.052(2) 0.048(2) 0.0020(17) 0.0242(16) 0.0032(16)
N2 0.0511(17) 0.0556(18) 0.0473(16) 0.0053(14) 0.0299(14) 0.0064(13)
C7 0.0438(18) 0.0498(19) 0.0421(18) 0.0069(15) 0.0229(15) 0.0076(14)
C8 0.0455(18) 0.0445(18) 0.0383(17) -0.0004(14) 0.0186(14) 0.0067(14)
C9 0.0428(18) 0.0415(18) 0.0448(19) 0.0010(15) 0.0206(15) -0.0008(14)
C10 0.0465(18) 0.0435(17) 0.0358(16) 0.0008(14) 0.0199(15) 0.0010(13)
C11 0.059(2) 0.0442(18) 0.0448(19) -0.0088(16) 0.0282(16) -0.0031(16)
C12 0.058(2) 0.0431(18) 0.051(2) 0.0020(16) 0.0280(17) -0.0067(17)
C13 0.071(3) 0.055(3) 0.060(3) -0.010(2) 0.035(3) 0.006(2)
O1 0.090(2) 0.076(2) 0.124(3) 0.027(2) 0.037(2) 0.0178(19)
O2 0.115(3) 0.067(2) 0.139(4) -0.009(2) 0.029(3) 0.019(2)
N3 0.084(3) 0.041(2) 0.126(4) 0.006(2) -0.003(3) -0.0028(19)
O3 0.138(4) 0.073(2) 0.150(4) 0.012(3) -0.039(3) 0.004(2)

loop_
_atom_type_symbol
_atom_type_description
_atom_type_scat_dispersion_real
_atom_type_scat_dispersion_imag
_atom_type_scat_source
C C 0.0033 0.0016 'International Tables Vol C Tables 4.2.6.8 and 6.1.1.4'
H H 0.0000 0.0000 'International Tables Vol C Tables 4.2.6.8 and 6.1.1.4'
N N 0.0061 0.0033 'International Tables Vol C Tables 4.2.6.8 and 6.1.1.4'
O O 0.0106 0.0060 'International Tables Vol C Tables 4.2.6.8 and 6.1.1.4'
Zn Zn 0.2839 1.4301 'International Tables Vol C Tables 4.2.6.8 and 6.1.1.4'

loop_
_geom_angle_atom_site_label_1
_geom_angle_atom_site_label_2
_geom_angle_atom_site_label_3
_geom_angle
_geom_angle_site_symmetry_1
_geom_angle_site_symmetry_3
N1 Zn1 N1 98.94(17) 2_655 .
N1 Zn1 O1 94.25(13) 2_655 2_655
N1 Zn1 O1 103.99(14) . 2_655
N1 Zn1 O1 103.99(14) 2_655 .
N1 Zn1 O1 94.25(13) . .
O1 Zn1 O1 151.9(2) 2_655 .
N1 Zn1 O2 152.06(16) 2_655 2_655
N1 Zn1 O2 92.93(15) . 2_655
O1 Zn1 O2 58.21(16) 2_655 2_655
O1 Zn1 O2 100.21(17) . 2_655
N1 Zn1 O2 92.93(15) 2_655 .
N1 Zn1 O2 152.06(16) . .
O1 Zn1 O2 100.21(17) 2_655 .
O1 Zn1 O2 58.21(16) . .
O2 Zn1 O2 88.0(2) 2_655 .
C1 N1 C5 117.7(3) . .
C1 N1 Zn1 122.2(3) . .
C5 N1 Zn1 120.0(2) . .
N1 C1 C2 123.3(3) . .
C3 C2 C1 117.7(3) . .
C3 C2 C6 120.3(3) . .
C1 C2 C6 121.9(3) . .
C2 C3 C4 119.4(4) . .
C5 C4 C3 118.8(4) . .
N1 C5 C4 123.0(3) . .
N2 C6 C2 123.0(3) . .
C6 N2 C7 117.3(3) . .
C12 C7 C8 119.8(3) . .
C12 C7 N2 121.5(3) . .
C8 C7 N2 118.6(3) . .
C9 C8 C7 118.3(3) . .
C9 C8 C13 120.2(3) . .
C7 C8 C13 121.4(3) . .
C10 C9 C8 122.6(3) . .
C9 C10 C11 117.5(3) . .
C9 C10 C10 121.8(2) . 2_754
C11 C10 C10 120.8(2) . 2_754
C12 C11 C10 121.1(3) . .
C11 C12 C7 120.7(3) . .
N3 O1 Zn1 95.1(3) . .
N3 O2 Zn1 91.3(3) . .
O3 N3 O2 122.8(5) . .
O3 N3 O1 121.8(6) . .
O2 N3 O1 115.3(5) . .

loop_
_geom_bond_atom_site_label_1
_geom_bond_atom_site_label_2
_geom_bond_distance
_geom_bond_site_symmetry_2
Zn1 N1 2.036(3) 2_655
Zn1 N1 2.036(3) .
Zn1 O1 2.137(4) 2_655
Zn1 O1 2.137(4) .
Zn1 O2 2.222(4) 2_655
Zn1 O2 2.222(4) .
N1 C1 1.320(4) .
N1 C5 1.337(5) .
C1 C2 1.380(5) .
C2 C3 1.371(5) .
C2 C6 1.467(4) .
C3 C4 1.375(5) .
C4 C5 1.352(6) .
C6 N2 1.253(4) .
N2 C7 1.417(4) .
C7 C12 1.381(5) .
C7 C8 1.391(5) .
C8 C9 1.387(4) .
C8 C13 1.493(5) .
C9 C10 1.382(5) .
C10 C11 1.391(5) .
C10 C10 1.482(6) 2_754
C11 C12 1.367(5) .
O1 N3 1.259(5) .
O2 N3 1.252(6) .
N3 O3 1.190(6) .
